data_2020412
loop_
_publ_author_name
'Seck, Gorgui Awa'
'Sene, Aboubacary'
'Diop, Libasse'
'Maris, Thierry'

_publ_section_title
;
 Crystal structure of bis(1,4-diazabicyclo[2.2.2]octan-1-ium) thiosulfate
 dihydrate
;
_journal_coeditor_code WM5264
_journal_issue 3
_journal_name_full 'Acta Crystallographica Section E'
_journal_page_first 273
_journal_page_last 275
_journal_paper_doi 10.1107/S2056989016001535
_journal_volume 72
_journal_year 2016
_chemical_formula_iupac '2C6 H13 N2 +, S2 O3 2-, 2H2 O'
_chemical_formula_moiety '2(C6 H13 N2 +), O3 S2 2-, 2(H2 O)'
_chemical_formula_sum 'C12 H30 N4 O5 S2'
_chemical_formula_weight 374.52
_chemical_name_systematic
;
Bis(1,4-diazabicyclo[2.2.2]octan-1-ium) thiosulfate dihydrate
;
_space_group_crystal_system triclinic
_space_group_IT_number 2
_space_group_name_Hall '-P 1'
_space_group_name_H-M_alt 'P -1'
_symmetry_space_group_name_Hall '-P 1'
_symmetry_space_group_name_H-M 'P -1'
_atom_sites_solution_hydrogens difmap
_atom_sites_solution_primary direct
_cell_angle_alpha 105.9510(10)
_cell_angle_beta 92.0650(10)
_cell_angle_gamma 96.5500(10)
_cell_formula_units_Z 2
_cell_length_a 6.5063(2)
_cell_length_b 10.5966(3)
_cell_length_c 13.2066(4)
_cell_measurement_reflns_used 9855
_cell_measurement_temperature 100
_cell_measurement_theta_max 60.657
_cell_measurement_theta_min 3.036
_cell_volume 867.59(5)
_computing_cell_refinement
;
SAINT (Bruker, 2014)
;
_computing_data_collection
;
APEX2 (Bruker, 2014)
;
_computing_data_reduction
;
SAINT (Bruker, 2014)
;
_computing_molecular_graphics
;
<i>OLEX2</i> (Dolomanov <i>et al.</i>, 2009) and
Mercury (Macrae <i>et al.</i>, 2008)
;
_computing_publication_material
;
<i>OLEX2</i> (Dolomanov <i>et al.</i>, 2009) and
<i>publCIF</i> (Westrip,  2010)
;
_computing_structure_refinement
;
SHELXL2014 (Sheldrick, 2015b)
;
_computing_structure_solution
;
SHELXT (Sheldrick, 2015a)
;
_diffrn_ambient_temperature 100
_diffrn_detector_area_resol_mean 10.24
_diffrn_measured_fraction_theta_full 0.993
_diffrn_measured_fraction_theta_max 0.993
_diffrn_measurement_device 'k-geometry diffractometer'
_diffrn_measurement_device_type 'Bruker Venture Metaljet'
_diffrn_measurement_method '\w and \f scans'
_diffrn_radiation_monochromator 'Helios MX Mirror Optics'
_diffrn_radiation_type GaK\a
_diffrn_radiation_wavelength 1.34139
_diffrn_reflns_av_R_equivalents 0.0404
_diffrn_reflns_limit_h_max 8
_diffrn_reflns_limit_h_min -8
_diffrn_reflns_limit_k_max 13
_diffrn_reflns_limit_k_min -13
_diffrn_reflns_limit_l_max 17
_diffrn_reflns_limit_l_min -17
_diffrn_reflns_number 24479
_diffrn_reflns_theta_full 53.594
_diffrn_reflns_theta_max 60.625
_diffrn_reflns_theta_min 3.035
_exptl_absorpt_coefficient_mu 1.984
_exptl_absorpt_correction_T_max 0.3107
_exptl_absorpt_correction_T_min 0.1697
_exptl_absorpt_correction_type multi-scan
_exptl_absorpt_process_details
;
(SADABS; Krause <i>et al.</i>, 2015)
;
_exptl_crystal_colour 'clear light colourless'
_exptl_crystal_density_diffrn 1.434
_exptl_crystal_description Platelet
_exptl_crystal_F_000 404
_exptl_crystal_size_max 0.51
_exptl_crystal_size_mid 0.18
_exptl_crystal_size_min 0.06
_refine_diff_density_max 0.453
_refine_diff_density_min -0.313
_refine_ls_extinction_method none
_refine_ls_goodness_of_fit_ref 1.066
_refine_ls_hydrogen_treatment refall
_refine_ls_matrix_type full
_refine_ls_number_parameters 328
_refine_ls_number_reflns 3965
_refine_ls_number_restraints 0
_refine_ls_restrained_S_all 1.066
_refine_ls_R_factor_all 0.0300
_refine_ls_R_factor_gt 0.0294
_refine_ls_shift/su_max 0.001
_refine_ls_shift/su_mean 0.000
_refine_ls_structure_factor_coef Fsqd
_refine_ls_weighting_details 'w=1/[\s^2^(Fo^2^)+(0.0453P)^2^+0.2876P] where P=(Fo^2^+2Fc^2^)/3'
_refine_ls_weighting_scheme calc
_refine_ls_wR_factor_gt 0.0783
_refine_ls_wR_factor_ref 0.0791
_reflns_number_gt 3865
_reflns_number_total 3965
_reflns_threshold_expression 'I > 2\s(I)'
_cod_data_source_file wm5264sup1.cif
_cod_data_source_block I
_cod_depositor_comments 'Adding full bibliography for 2020412.cif.'
_cod_database_code 2020412
_cod_database_fobs_code 2020412
_shelx_space_group_comment
;
The symmetry employed for this shelxl refinement is uniquely defined
by the following loop, which should always be used as a source of
symmetry information in preference to the above space-group names.
They are only intended as comments.
;
_shelx_estimated_absorpt_t_min 0.431
_shelx_estimated_absorpt_t_max 0.890

loop_
_space_group_symop_operation_xyz
'x, y, z'
'-x, -y, -z'

loop_
_atom_site_type_symbol
_atom_site_label
_atom_site_fract_x
_atom_site_fract_y
_atom_site_fract_z
_atom_site_U_iso_or_equiv
_atom_site_adp_type
_atom_site_calc_flag
_atom_site_occupancy
N N1 0.37120(14) 0.25575(9) 0.89793(7) 0.01709(19) Uani d 1
H H1 0.474(3) 0.2918(16) 0.8688(13) 0.027(4) Uiso d 1
N N2 0.07772(15) 0.16056(10) 0.98667(8) 0.0204(2) Uani d 1
C C1 0.44755(18) 0.15612(12) 0.94669(9) 0.0204(2) Uani d 1
H H1A 0.477(2) 0.0796(16) 0.8860(13) 0.026(4) Uiso d 1
H H1B 0.572(3) 0.1986(16) 0.9896(13) 0.026(4) Uiso d 1
C C2 0.27163(19) 0.11153(12) 1.00935(9) 0.0227(2) Uani d 1
H H2A 0.308(3) 0.1446(18) 1.0861(15) 0.036(4) Uiso d 1
H H2B 0.250(3) 0.0161(17) 0.9902(13) 0.029(4) Uiso d 1
C C3 0.19715(18) 0.18911(13) 0.81671(9) 0.0211(2) Uani d 1
H H3A 0.254(2) 0.1287(16) 0.7618(13) 0.025(4) Uiso d 1
H H3B 0.149(3) 0.2574(17) 0.7886(13) 0.032(4) Uiso d 1
C C4 0.03175(18) 0.12017(12) 0.87190(9) 0.0215(2) Uani d 1
H H4A -0.102(3) 0.1438(16) 0.8578(13) 0.028(4) Uiso d 1
H H4B 0.027(2) 0.0273(17) 0.8492(13) 0.028(4) Uiso d 1
C C5 0.29855(19) 0.36527(12) 0.98198(10) 0.0226(2) Uani d 1
H H5A 0.268(3) 0.4332(17) 0.9503(13) 0.029(4) Uiso d 1
H H5B 0.417(3) 0.3988(17) 1.0355(13) 0.030(4) Uiso d 1
C C6 0.1044(2) 0.30577(12) 1.02479(11) 0.0263(3) Uani d 1
H H6A 0.118(3) 0.3316(18) 1.1015(15) 0.037(4) Uiso d 1
H H6B -0.020(3) 0.3362(17) 0.9978(13) 0.032(4) Uiso d 1
N N3 0.32970(14) 0.27267(9) 0.50138(7) 0.01556(18) Uani d 1
H H3 0.423(3) 0.2931(16) 0.5520(13) 0.028(4) Uiso d 1
N N4 0.05427(14) 0.20524(9) 0.34935(7) 0.01749(19) Uani d 1
C C7 0.02619(17) 0.11478(11) 0.41613(9) 0.0180(2) Uani d 1
H H7A 0.050(2) 0.0289(16) 0.3785(12) 0.022(4) Uiso d 1
H H7B -0.117(2) 0.1056(15) 0.4338(11) 0.020(3) Uiso d 1
C C8 0.17326(17) 0.16570(11) 0.51711(9) 0.0182(2) Uani d 1
H H8A 0.107(2) 0.2033(15) 0.5776(12) 0.020(3) Uiso d 1
H H8B 0.248(2) 0.1029(16) 0.5297(12) 0.024(4) Uiso d 1
C C9 0.26331(18) 0.20134(12) 0.30931(9) 0.0197(2) Uani d 1
H H9A 0.265(2) 0.1127(16) 0.2591(12) 0.024(4) Uiso d 1
H H9B 0.287(2) 0.2726(16) 0.2771(13) 0.026(4) Uiso d 1
C C10 0.43012(17) 0.22308(12) 0.40030(8) 0.0185(2) Uani d 1
H H10A 0.482(2) 0.1435(16) 0.4030(12) 0.024(4) Uiso d 1
H H10B 0.540(2) 0.2897(15) 0.3999(12) 0.022(4) Uiso d 1
C C11 0.03966(18) 0.34059(11) 0.41524(9) 0.0202(2) Uani d 1
H H11A -0.091(2) 0.3368(14) 0.4464(11) 0.019(3) Uiso d 1
H H11B 0.039(2) 0.3977(16) 0.3696(13) 0.026(4) Uiso d 1
C C12 0.22526(17) 0.39014(11) 0.49767(9) 0.0188(2) Uani d 1
H H12A 0.328(3) 0.4497(16) 0.4780(13) 0.027(4) Uiso d 1
H H12B 0.184(2) 0.4274(15) 0.5693(12) 0.023(4) Uiso d 1
S S1 0.73999(4) 0.36034(2) 0.71916(2) 0.01430(8) Uani d 1
S S2 0.66847(4) 0.16633(3) 0.64755(2) 0.01940(9) Uani d 1
O O1 0.70661(12) 0.38533(8) 0.83256(6) 0.01974(17) Uani d 1
O O2 0.95658(12) 0.40399(8) 0.70450(6) 0.02108(18) Uani d 1
O O3 0.59842(12) 0.43146(8) 0.67012(6) 0.02058(17) Uani d 1
O O4 0.31661(15) 0.56983(9) 0.80581(8) 0.02666(19) Uani d 1
H H4C 0.211(3) 0.5246(19) 0.7817(15) 0.035(5) Uiso d 1
H H4D 0.402(3) 0.5326(18) 0.7700(15) 0.036(5) Uiso d 1
O O5 0.31448(14) 0.83414(9) 0.79500(7) 0.02522(19) Uani d 1
H H5C 0.196(3) 0.830(2) 0.7642(16) 0.048(5) Uiso d 1
H H5D 0.308(3) 0.751(2) 0.8025(16) 0.049(5) Uiso d 1

loop_
_atom_site_aniso_label
_atom_site_aniso_U_11
_atom_site_aniso_U_22
_atom_site_aniso_U_33
_atom_site_aniso_U_12
_atom_site_aniso_U_13
_atom_site_aniso_U_23
N1 0.0159(4) 0.0205(4) 0.0158(4) 0.0012(3) 0.0031(3) 0.0069(3)
N2 0.0205(5) 0.0199(5) 0.0201(5) 0.0000(4) 0.0066(4) 0.0045(4)
C1 0.0186(5) 0.0246(6) 0.0204(5) 0.0038(4) 0.0005(4) 0.0097(4)
C2 0.0251(6) 0.0253(6) 0.0199(5) -0.0001(5) 0.0018(4) 0.0115(4)
C3 0.0180(5) 0.0295(6) 0.0151(5) 0.0022(4) -0.0008(4) 0.0059(4)
C4 0.0161(5) 0.0236(6) 0.0226(5) -0.0003(4) -0.0005(4) 0.0042(4)
C5 0.0256(6) 0.0174(5) 0.0236(5) 0.0005(4) 0.0064(5) 0.0040(4)
C6 0.0272(6) 0.0209(6) 0.0284(6) 0.0019(5) 0.0132(5) 0.0020(5)
N3 0.0135(4) 0.0200(4) 0.0134(4) 0.0025(3) 0.0005(3) 0.0049(3)
N4 0.0154(4) 0.0190(4) 0.0191(4) 0.0021(3) -0.0008(3) 0.0072(3)
C7 0.0156(5) 0.0160(5) 0.0230(5) 0.0014(4) 0.0014(4) 0.0069(4)
C8 0.0175(5) 0.0201(5) 0.0201(5) 0.0033(4) 0.0031(4) 0.0104(4)
C9 0.0178(5) 0.0263(6) 0.0143(5) 0.0013(4) 0.0009(4) 0.0052(4)
C10 0.0138(5) 0.0256(5) 0.0154(5) 0.0041(4) 0.0030(4) 0.0039(4)
C11 0.0178(5) 0.0181(5) 0.0269(6) 0.0047(4) 0.0001(4) 0.0091(4)
C12 0.0194(5) 0.0156(5) 0.0211(5) 0.0029(4) 0.0029(4) 0.0043(4)
S1 0.01214(13) 0.01792(14) 0.01419(13) 0.00319(9) 0.00261(9) 0.00605(9)
S2 0.01877(14) 0.01794(14) 0.02064(14) 0.00461(10) 0.00074(10) 0.00317(10)
O1 0.0211(4) 0.0228(4) 0.0144(4) 0.0000(3) 0.0044(3) 0.0044(3)
O2 0.0139(4) 0.0256(4) 0.0247(4) 0.0016(3) 0.0051(3) 0.0085(3)
O3 0.0199(4) 0.0209(4) 0.0228(4) 0.0063(3) -0.0010(3) 0.0081(3)
O4 0.0197(4) 0.0269(5) 0.0302(5) 0.0071(4) -0.0005(4) 0.0015(4)
O5 0.0196(4) 0.0290(5) 0.0251(4) 0.0034(3) -0.0016(3) 0.0047(3)

loop_
_atom_type_symbol
_atom_type_description
_atom_type_scat_dispersion_real
_atom_type_scat_dispersion_imag
_atom_type_scat_source
C C 0.0140 0.0070 'International Tables Vol C Tables 4.2.6.8 and 6.1.1.4'
H H 0.0000 0.0000 'International Tables Vol C Tables 4.2.6.8 and 6.1.1.4'
N N 0.0250 0.0140 'International Tables Vol C Tables 4.2.6.8 and 6.1.1.4'
O O 0.0390 0.0250 'International Tables Vol C Tables 4.2.6.8 and 6.1.1.4'
S S 0.2920 0.4250 'International Tables Vol C Tables 4.2.6.8 and 6.1.1.4'

loop_
_geom_angle_atom_site_label_1
_geom_angle_atom_site_label_2
_geom_angle_atom_site_label_3
_geom_angle
C1 N1 H1 109.6(10)
C1 N1 C5 109.73(9)
C3 N1 H1 110.5(11)
C3 N1 C1 109.37(9)
C3 N1 C5 110.23(9)
C5 N1 H1 107.4(11)
C4 N2 C2 108.23(9)
C4 N2 C6 108.88(10)
C6 N2 C2 109.51(10)
N1 C1 H1A 106.3(9)
N1 C1 H1B 106.9(10)
N1 C1 C2 107.31(9)
H1A C1 H1B 111.4(13)
C2 C1 H1A 110.7(9)
C2 C1 H1B 113.7(10)
N2 C2 C1 111.18(9)
N2 C2 H2A 108.2(10)
N2 C2 H2B 109.3(10)
C1 C2 H2A 111.0(11)
C1 C2 H2B 108.9(10)
H2A C2 H2B 108.2(14)
N1 C3 H3A 107.1(10)
N1 C3 H3B 106.8(10)
N1 C3 C4 107.21(9)
H3A C3 H3B 108.1(14)
C4 C3 H3A 112.5(10)
C4 C3 H3B 114.6(10)
N2 C4 C3 111.11(9)
N2 C4 H4A 107.9(10)
N2 C4 H4B 106.8(10)
C3 C4 H4A 110.0(10)
C3 C4 H4B 111.5(10)
H4A C4 H4B 109.5(14)
N1 C5 H5A 108.0(10)
N1 C5 H5B 105.4(10)
N1 C5 C6 107.54(9)
H5A C5 H5B 110.3(14)
C6 C5 H5A 111.7(10)
C6 C5 H5B 113.5(10)
N2 C6 C5 110.75(9)
N2 C6 H6A 108.4(11)
N2 C6 H6B 107.4(10)
C5 C6 H6A 109.9(11)
C5 C6 H6B 108.8(10)
H6A C6 H6B 111.6(14)
C8 N3 H3 108.5(11)
C10 N3 H3 108.3(11)
C10 N3 C8 109.88(9)
C12 N3 H3 110.8(11)
C12 N3 C8 109.71(8)
C12 N3 C10 109.52(8)
C7 N4 C9 108.87(9)
C7 N4 C11 108.26(9)
C11 N4 C9 108.68(9)
N4 C7 H7A 110.5(9)
N4 C7 H7B 109.8(9)
N4 C7 C8 110.60(9)
H7A C7 H7B 105.1(13)
C8 C7 H7A 110.1(9)
C8 C7 H7B 110.6(9)
N3 C8 C7 107.51(8)
N3 C8 H8A 106.7(9)
N3 C8 H8B 105.6(10)
C7 C8 H8A 113.8(9)
C7 C8 H8B 113.4(10)
H8A C8 H8B 109.2(13)
N4 C9 H9A 107.4(9)
N4 C9 H9B 106.9(9)
N4 C9 C10 110.83(9)
H9A C9 H9B 113.4(13)
C10 C9 H9A 109.4(9)
C10 C9 H9B 108.9(10)
N3 C10 C9 107.32(9)
N3 C10 H10A 106.7(9)
N3 C10 H10B 105.8(9)
C9 C10 H10A 112.9(9)
C9 C10 H10B 112.7(9)
H10A C10 H10B 111.0(13)
N4 C11 H11A 106.2(9)
N4 C11 H11B 108.1(10)
N4 C11 C12 110.79(9)
H11A C11 H11B 109.1(13)
C12 C11 H11A 113.0(9)
C12 C11 H11B 109.4(10)
N3 C12 C11 107.39(9)
N3 C12 H12A 105.8(10)
N3 C12 H12B 105.9(9)
C11 C12 H12A 112.4(10)
C11 C12 H12B 113.0(9)
H12A C12 H12B 111.7(13)
O1 S1 S2 109.01(3)
O1 S1 O3 109.73(5)
O2 S1 S2 110.12(4)
O2 S1 O1 110.48(5)
O2 S1 O3 109.98(5)
O3 S1 S2 107.47(4)
H4C O4 H4D 103.3(18)
H5C O5 H5D 100.6(18)

loop_
_geom_bond_atom_site_label_1
_geom_bond_atom_site_label_2
_geom_bond_distance
N1 H1 0.887(17)
N1 C1 1.4988(14)
N1 C3 1.4984(14)
N1 C5 1.5025(14)
N2 C2 1.4694(16)
N2 C4 1.4668(15)
N2 C6 1.4691(15)
C1 H1A 1.013(16)
C1 H1B 0.959(17)
C1 C2 1.5421(16)
C2 H2A 0.988(18)
C2 H2B 0.964(17)
C3 H3A 0.942(16)
C3 H3B 0.975(18)
C3 C4 1.5469(16)
C4 H4A 0.960(17)
C4 H4B 0.943(17)
C5 H5A 0.962(17)
C5 H5B 0.992(17)
C5 C6 1.5424(16)
C6 H6A 0.972(18)
C6 H6B 0.993(17)
N3 H3 0.850(18)
N3 C8 1.4985(14)
N3 C10 1.4969(13)
N3 C12 1.4958(14)
N4 C7 1.4720(14)
N4 C9 1.4778(14)
N4 C11 1.4746(14)
C7 H7A 0.942(16)
C7 H7B 0.967(15)
C7 C8 1.5428(15)
C8 H8A 0.933(15)
C8 H8B 0.916(16)
C9 H9A 0.991(16)
C9 H9B 0.963(17)
C9 C10 1.5401(15)
C10 H10A 0.952(16)
C10 H10B 0.947(16)
C11 H11A 0.960(15)
C11 H11B 0.964(17)
C11 C12 1.5380(16)
C12 H12A 0.958(17)
C12 H12B 0.979(16)
S1 S2 2.0047(4)
S1 O1 1.4761(8)
S1 O2 1.4688(8)
S1 O3 1.4898(8)
O4 H4C 0.79(2)
O4 H4D 0.81(2)
O5 H5C 0.85(2)
O5 H5D 0.91(2)

loop_
_geom_hbond_atom_site_label_D
_geom_hbond_atom_site_label_H
_geom_hbond_atom_site_label_A
_geom_hbond_site_symmetry_A
_geom_hbond_distance_DH
_geom_hbond_distance_HA
_geom_hbond_distance_DA
_geom_hbond_angle_DHA
_geom_hbond_publ_flag
N1 H1 O1 . 0.887(17) 1.861(17) 2.7380(12) 169.6(15) y
N3 H3 O3 . 0.850(18) 2.030(17) 2.8003(12) 150.4(15) y
O4 H4C O2 1_455 0.79(2) 2.02(2) 2.8121(13) 173.4(18) y
O4 H4D O3 . 0.81(2) 2.04(2) 2.8511(13) 175.1(18) y
O5 H5C N4 2_566 0.85(2) 2.10(2) 2.9273(13) 163.9(19) y
O5 H5D O4 . 0.91(2) 1.94(2) 2.8449(14) 173.2(19) y

loop_
_geom_torsion_atom_site_label_1
_geom_torsion_atom_site_label_2
_geom_torsion_atom_site_label_3
_geom_torsion_atom_site_label_4
_geom_torsion
N1 C1 C2 N2 10.05(13)
N1 C3 C4 N2 10.16(13)
N1 C5 C6 N2 11.29(14)
C1 N1 C3 C4 55.01(12)
C1 N1 C5 C6 -66.86(12)
C2 N2 C4 C3 -65.61(12)
C2 N2 C6 C5 52.04(13)
C3 N1 C1 C2 -66.56(11)
C3 N1 C5 C6 53.66(12)
C4 N2 C2 C1 53.54(12)
C4 N2 C6 C5 -66.11(13)
C5 N1 C1 C2 54.47(12)
C5 N1 C3 C4 -65.72(12)
C6 N2 C2 C1 -65.02(12)
C6 N2 C4 C3 53.35(12)
N4 C7 C8 N3 -13.10(12)
N4 C9 C10 N3 -13.22(13)
N4 C11 C12 N3 -14.10(12)
C7 N4 C9 C10 -51.09(12)
C7 N4 C11 C12 67.80(11)
C8 N3 C10 C9 67.72(11)
C8 N3 C12 C11 -52.05(11)
C9 N4 C7 C8 66.64(11)
C9 N4 C11 C12 -50.30(12)
C10 N3 C8 C7 -52.78(11)
C10 N3 C12 C11 68.63(11)
C11 N4 C7 C8 -51.34(11)
C11 N4 C9 C10 66.62(12)
C12 N3 C8 C7 67.68(11)
C12 N3 C10 C9 -52.85(11)
